data_7223206
loop_
_publ_author_name
'Campos, Vinicius R.'
'Cunha, Anna C.'
'Silva, Wanderson A.'
'Ferreira, Vitor F.'
'Santos de Sousa, Carla'
'Fernandes, Patr\'icia D.'
'Moreira, Vin\'icius N.'
'da Rocha, David R.'
'Dias, Flaviana R. F.'
'Montenegro, Raquel C.'
'de Souza, Maria C. B. V.'
'Boechat, Fernanda da C. S.'
'Franco, Caroline F. J.'
'Resende, Jackson A. L. C.'

_publ_section_title
;
 Synthesis of a new class of naphthoquinone glycoconjugates and evaluation
 of their potential as antitumoral agents
;
_journal_issue 116
_journal_name_full 'RSC Adv.'
_journal_page_first 96222
_journal_paper_doi 10.1039/C5RA19192K
_journal_volume 5
_journal_year 2015
_chemical_absolute_configuration unk
_chemical_formula_moiety 'C19 H21 N O7'
_chemical_formula_sum 'C19 H21 N O7'
_chemical_formula_weight 375.37
_space_group_IT_number 4
_symmetry_cell_setting monoclinic
_symmetry_Int_Tables_number 4
_symmetry_space_group_name_Hall 'P 2yb'
_symmetry_space_group_name_H-M 'P 1 21 1'
_atom_sites_solution_hydrogens mixed
_audit_creation_date 2014-09-26T23:37:20-00:00
_audit_creation_method 'WinGX routine CIF_UPDATE'
_audit_update_record
;
2015-09-22 deposited with the CCDC.
2015-11-03 downloaded from the CCDC.
;
_cell_angle_alpha 90
_cell_angle_beta 94.745(4)
_cell_angle_gamma 90
_cell_formula_units_Z 2
_cell_length_a 5.8376(2)
_cell_length_b 11.9174(4)
_cell_length_c 12.2331(5)
_cell_measurement_reflns_used 4737
_cell_measurement_temperature 150(2)
_cell_measurement_theta_max 29.357
_cell_measurement_theta_min 1.7053
_cell_volume 848.13(5)
_computing_cell_refinement
;
        CrysAlisPro, Oxford Diffraction Ltd.,
        Version 1.171.33.55 (release 05-01-2010 CrysAlis171 .NET)
        (compiled Jan  5 2010,16:28:46)
;
_computing_data_collection
;
        CrysAlisPro, Oxford Diffraction Ltd.,
        Version 1.171.33.55 (release 05-01-2010 CrysAlis171 .NET)
        (compiled Jan  5 2010,16:28:46)
;
_computing_data_reduction
;
        CrysAlisPro, Oxford Diffraction Ltd.,
        Version 1.171.33.55 (release 05-01-2010 CrysAlis171 .NET)
        (compiled Jan  5 2010,16:28:46)
;
_computing_structure_refinement 'SHELXL-2013 (Sheldrick, 2013)'
_diffrn_ambient_temperature 150(2)
_diffrn_detector_area_resol_mean 10.4186
_diffrn_measured_fraction_theta_full 0.999
_diffrn_measured_fraction_theta_max 0.998
_diffrn_measurement_device_type 'Xcalibur, Atlas, Gemini ultra'
_diffrn_measurement_method '\w scans'
_diffrn_orient_matrix_UB_11 0.0622974
_diffrn_orient_matrix_UB_12 0.011593
_diffrn_orient_matrix_UB_13 0.0510193
_diffrn_orient_matrix_UB_21 0.1035744
_diffrn_orient_matrix_UB_22 0.0020821
_diffrn_orient_matrix_UB_23 -0.0264411
_diffrn_orient_matrix_UB_31 -0.0161436
_diffrn_orient_matrix_UB_32 0.0583218
_diffrn_orient_matrix_UB_33 -0.0091794
_diffrn_radiation_monochromator graphite
_diffrn_radiation_type MoK\a
_diffrn_radiation_wavelength 0.71073
_diffrn_reflns_av_R_equivalents 0.0301
_diffrn_reflns_av_unetI/netI 0.0669
_diffrn_reflns_Laue_measured_fraction_full 0.999
_diffrn_reflns_Laue_measured_fraction_max 0.998
_diffrn_reflns_limit_h_max 7
_diffrn_reflns_limit_h_min -7
_diffrn_reflns_limit_k_max 14
_diffrn_reflns_limit_k_min -15
_diffrn_reflns_limit_l_max 15
_diffrn_reflns_limit_l_min -15
_diffrn_reflns_number 9555
_diffrn_reflns_point_group_measured_fraction_full 0.99
_diffrn_reflns_point_group_measured_fraction_max 0.978
_diffrn_reflns_theta_full 25.242
_diffrn_reflns_theta_max 27.101
_diffrn_reflns_theta_min 2.39
_exptl_absorpt_coefficient_mu 0.113
_exptl_absorpt_correction_T_max 1
_exptl_absorpt_correction_T_min 0.91783
_exptl_absorpt_correction_type multi-scan
_exptl_absorpt_process_details
;
        CrysAlisPro, Oxford Diffraction Ltd.,
        Version 1.171.33.55 (release 05-01-2010 CrysAlis171 .NET)
        (compiled Jan  5 2010,16:28:46)
        Empirical absorption correction using spherical harmonics,
 implemented in SCALE3 ABSPACK scaling algorithm.
;
_exptl_crystal_colour Yellow
_exptl_crystal_density_diffrn 1.47
_exptl_crystal_description prism
_exptl_crystal_F_000 396
_exptl_crystal_size_max 0.4245
_exptl_crystal_size_mid 0.3329
_exptl_crystal_size_min 0.2135
_refine_diff_density_max 0.188
_refine_diff_density_min -0.207
_refine_diff_density_rms 0.043
_refine_ls_abs_structure_details
;
 Flack x determined using 1278 quotients [(I+)-(I-)]/[(I+)+(I-)]
 (Parsons and Flack (2004), Acta Cryst. A60, s61).
;
_refine_ls_abs_structure_Flack -0.5(4)
_refine_ls_extinction_method none
_refine_ls_goodness_of_fit_ref 0.974
_refine_ls_hydrogen_treatment mixed
_refine_ls_matrix_type full
_refine_ls_number_parameters 248
_refine_ls_number_reflns 3667
_refine_ls_number_restraints 1
_refine_ls_restrained_S_all 0.974
_refine_ls_R_factor_all 0.045
_refine_ls_R_factor_gt 0.0346
_refine_ls_shift/su_max 0
_refine_ls_shift/su_mean 0
_refine_ls_structure_factor_coef Fsqd
_refine_ls_weighting_details 'w=1/[\s^2^(Fo^2^)+(0.0437P)^2^] where P=(Fo^2^+2Fc^2^)/3'
_refine_ls_weighting_scheme calc
_refine_ls_wR_factor_gt 0.075
_refine_ls_wR_factor_ref 0.0776
_reflns_number_gt 3075
_reflns_number_total 3667
_reflns_threshold_expression 'I > 2\s(I)'
_cod_data_source_file c5ra19192k2.cif
_cod_data_source_block aminjuglona
_cod_original_sg_symbol_H-M 'P 21'
_cod_database_code 7223206

loop_
_symmetry_equiv_pos_as_xyz
'x, y, z'
'-x, y+1/2, -z'

loop_
_atom_site_label
_atom_site_type_symbol
_atom_site_fract_x
_atom_site_fract_y
_atom_site_fract_z
_atom_site_U_iso_or_equiv
_atom_site_adp_type
_atom_site_occupancy
_atom_site_calc_flag
O3 O 0.2896(3) 0.25695(15) 0.12209(16) 0.0284(4) Uani 1 d
O1 O 0.6040(3) 0.25865(14) -0.01014(14) 0.0247(4) Uani 1 d
C4 C 0.8403(4) -0.0520(2) 0.10302(19) 0.0185(5) Uani 1 d
C9 C 0.5652(4) 0.1076(2) 0.11144(18) 0.0175(5) Uani 1 d
O2 O 0.9130(3) -0.14400(14) 0.13236(14) 0.0281(4) Uani 1 d
O4 O 1.1792(3) 0.05691(15) -0.30826(13) 0.0217(4) Uani 1 d
C10 C 0.6459(4) 0.0032(2) 0.15209(18) 0.0181(5) Uani 1 d
N1 N 1.1244(3) -0.04458(18) -0.02655(16) 0.0204(4) Uani 1 d
H1A H 1.1655 -0.1082 0.0019 0.024 Uiso 1 calc
C3 C 0.9485(4) 0.0099(2) 0.01288(18) 0.0178(5) Uani 1 d
O5 O 0.9970(3) -0.17743(14) -0.34877(13) 0.0229(4) Uani 1 d
C7 C 0.2749(4) 0.1030(2) 0.2422(2) 0.0272(6) Uani 1 d
H7A H 0.1499 0.1358 0.2723 0.033 Uiso 1 calc
O7 O 1.5819(3) 0.05149(14) -0.29194(13) 0.0221(4) Uani 1 d
C8 C 0.3771(4) 0.1574(2) 0.1572(2) 0.0210(5) Uani 1 d
C2 C 0.8665(4) 0.1120(2) -0.02243(19) 0.0198(5) Uani 1 d
H2A H 0.9364 0.1485 -0.078 0.024 Uiso 1 calc
O6 O 1.2762(3) -0.14429(15) -0.46222(13) 0.0275(4) Uani 1 d
C5 C 0.5432(4) -0.0493(2) 0.2363(2) 0.0220(5) Uani 1 d
H5A H 0.5976 -0.1183 0.2628 0.026 Uiso 1 calc
C11 C 1.2495(4) -0.0009(2) -0.11566(19) 0.0204(5) Uani 1 d
H11A H 1.4006 -0.0352 -0.1125 0.024 Uiso 1 calc
H11B H 1.27 0.0794 -0.1064 0.024 Uiso 1 calc
C6 C 0.3578(5) 0.0018(2) 0.2814(2) 0.0270(6) Uani 1 d
H6A H 0.2897 -0.0331 0.3385 0.032 Uiso 1 calc
C1 C 0.6779(4) 0.16407(19) 0.02317(18) 0.0187(5) Uani 1 d
C13 C 1.1864(4) -0.1367(2) -0.27833(18) 0.0194(5) Uani 1 d
H13 H 1.2412 -0.1915 -0.2225 0.023 Uiso 1 calc
C18 C 0.8991(5) -0.1881(2) -0.5398(2) 0.0340(7) Uani 1 d
H18A H 0.9514 -0.2116 -0.6086 0.051 Uiso 1 calc
H18B H 0.8693 -0.1089 -0.542 0.051 Uiso 1 calc
H18C H 0.7606 -0.2276 -0.527 0.051 Uiso 1 calc
C12 C 1.1219(4) -0.0244(2) -0.22882(19) 0.0197(5) Uani 1 d
H12 H 0.9558 -0.0226 -0.2222 0.024 Uiso 1 calc
C15 C 1.3800(4) 0.0203(2) -0.35487(19) 0.0198(5) Uani 1 d
H15 H 1.3823 0.0496 -0.4296 0.024 Uiso 1 calc
C17 C 1.0807(4) -0.2134(2) -0.44900(19) 0.0215(5) Uani 1 d
C14 C 1.3699(4) -0.1072(2) -0.35729(19) 0.0207(5) Uani 1 d
H14 H 1.5191 -0.1417 -0.3355 0.025 Uiso 1 calc
C16 C 1.6076(5) 0.1701(2) -0.2802(2) 0.0269(6) Uani 1 d
H16A H 1.748 0.1863 -0.2366 0.04 Uiso 1 calc
H16B H 1.48 0.1999 -0.2448 0.04 Uiso 1 calc
H16C H 1.612 0.2038 -0.3512 0.04 Uiso 1 calc
C19 C 1.1504(5) -0.3357(2) -0.4431(2) 0.0315(6) Uani 1 d
H19A H 1.2061 -0.358 -0.5115 0.047 Uiso 1 calc
H19B H 1.0198 -0.3808 -0.429 0.047 Uiso 1 calc
H19C H 1.2695 -0.346 -0.385 0.047 Uiso 1 calc
H3 H 0.376(6) 0.273(3) 0.063(3) 0.045(9) Uiso 1 d

loop_
_atom_site_aniso_label
_atom_site_aniso_U_11
_atom_site_aniso_U_22
_atom_site_aniso_U_33
_atom_site_aniso_U_23
_atom_site_aniso_U_13
_atom_site_aniso_U_12
O3 0.0293(10) 0.0258(10) 0.0307(11) 0.0011(8) 0.0068(8) 0.0080(8)
O1 0.0271(10) 0.0199(9) 0.0271(10) 0.0046(8) 0.0024(8) 0.0006(8)
C4 0.0219(12) 0.0160(12) 0.0171(12) -0.0030(10) -0.0016(10) -0.0035(10)
C9 0.0184(11) 0.0177(12) 0.0160(11) -0.0031(10) -0.0007(9) -0.0028(10)
O2 0.0354(10) 0.0186(10) 0.0313(10) 0.0034(8) 0.0085(8) 0.0049(8)
O4 0.0209(8) 0.0225(9) 0.0217(9) 0.0038(7) 0.0020(7) 0.0055(7)
C10 0.0222(12) 0.0171(12) 0.0152(11) -0.0030(9) 0.0024(9) -0.0044(9)
N1 0.0205(10) 0.0215(11) 0.0194(10) -0.0014(9) 0.0032(8) 0.0014(9)
C3 0.0189(12) 0.0206(12) 0.0133(11) -0.0037(9) -0.0009(9) -0.0039(10)
O5 0.0196(9) 0.0282(10) 0.0212(9) -0.0061(7) 0.0038(7) -0.0053(7)
C7 0.0262(14) 0.0312(15) 0.0254(13) -0.0064(12) 0.0098(11) -0.0012(12)
O7 0.0200(8) 0.0198(9) 0.0260(9) 0.0001(7) -0.0015(7) -0.0010(7)
C8 0.0214(12) 0.0196(13) 0.0219(12) -0.0048(10) 0.0010(10) -0.0011(10)
C2 0.0234(12) 0.0179(13) 0.0183(12) 0.0009(10) 0.0032(10) -0.0045(10)
O6 0.0307(10) 0.0348(11) 0.0179(9) -0.0046(8) 0.0062(7) -0.0112(8)
C5 0.0289(13) 0.0173(12) 0.0200(12) 0.0009(10) 0.0041(10) -0.0036(10)
C11 0.0177(12) 0.0239(13) 0.0202(12) -0.0016(10) 0.0046(10) -0.0005(10)
C6 0.0323(15) 0.0294(15) 0.0206(12) 0.0009(11) 0.0106(11) -0.0048(12)
C1 0.0224(12) 0.0162(13) 0.0168(12) -0.0023(10) -0.0020(10) -0.0028(10)
C13 0.0188(12) 0.0219(13) 0.0172(12) 0.0007(10) 0.0002(9) 0.0003(10)
C18 0.0361(16) 0.0360(16) 0.0284(16) -0.0067(13) -0.0067(12) 0.0019(13)
C12 0.0179(12) 0.0232(13) 0.0182(12) -0.0004(10) 0.0028(9) 0.0012(10)
C15 0.0175(13) 0.0236(13) 0.0186(12) -0.0006(10) 0.0023(10) 0.0024(10)
C17 0.0239(13) 0.0245(14) 0.0162(13) -0.0004(10) 0.0024(10) -0.0027(10)
C14 0.0195(12) 0.0243(14) 0.0183(13) -0.0029(10) 0.0008(10) 0.0010(10)
C16 0.0323(15) 0.0222(13) 0.0261(13) 0.0013(11) 0.0015(11) -0.0048(11)
C19 0.0422(17) 0.0273(15) 0.0262(13) 0.0001(12) 0.0105(12) 0.0027(13)

loop_
_atom_type_symbol
_atom_type_description
_atom_type_scat_dispersion_real
_atom_type_scat_dispersion_imag
_atom_type_scat_source
C C 0.0033 0.0016 'International Tables Vol C Tables 4.2.6.8 and 6.1.1.4'
H H 0 0 'International Tables Vol C Tables 4.2.6.8 and 6.1.1.4'
N N 0.0061 0.0033 'International Tables Vol C Tables 4.2.6.8 and 6.1.1.4'
O O 0.0106 0.006 'International Tables Vol C Tables 4.2.6.8 and 6.1.1.4'

loop_
_exptl_crystal_face_index_h
_exptl_crystal_face_index_k
_exptl_crystal_face_index_l
_exptl_crystal_face_perp_dist
-1 0 -1 0.1181
1 0 1 0.0954
1 -3 2 0.236
0 1 0 0.2256
1 -2 -1 0.2067
-1 0 1 0.1835
-1 2 -3 0.1661
-1 0 -3 0.1395
1 0 4 0.1063
1 3 -2 0.1717

loop_
_geom_angle_atom_site_label_1
_geom_angle_atom_site_label_2
_geom_angle_atom_site_label_3
_geom_angle
C8 O3 H3 102(2)
O2 C4 C10 122.7(2)
O2 C4 C3 119.9(2)
C10 C4 C3 117.5(2)
C8 C9 C10 118.9(2)
C8 C9 C1 120.7(2)
C10 C9 C1 120.4(2)
C15 O4 C12 108.23(17)
C5 C10 C9 120.7(2)
C5 C10 C4 119.7(2)
C9 C10 C4 119.7(2)
C3 N1 C11 122.9(2)
C3 N1 H1A 118.5
C11 N1 H1A 118.5
N1 C3 C2 125.3(2)
N1 C3 C4 114.0(2)
C2 C3 C4 120.7(2)
C17 O5 C13 108.54(17)
C6 C7 C8 120.5(2)
C6 C7 H7A 119.7
C8 C7 H7A 119.7
C15 O7 C16 113.23(18)
O3 C8 C7 118.1(2)
O3 C8 C9 122.2(2)
C7 C8 C9 119.7(2)
C3 C2 C1 121.9(2)
C3 C2 H2A 119
C1 C2 H2A 119
C14 O6 C17 109.16(18)
C10 C5 C6 119.7(2)
C10 C5 H5A 120.2
C6 C5 H5A 120.2
N1 C11 C12 111.82(18)
N1 C11 H11A 109.3
C12 C11 H11A 109.3
N1 C11 H11B 109.3
C12 C11 H11B 109.3
H11A C11 H11B 107.9
C7 C6 C5 120.6(2)
C7 C6 H6A 119.7
C5 C6 H6A 119.7
O1 C1 C2 121.3(2)
O1 C1 C9 118.9(2)
C2 C1 C9 119.8(2)
O5 C13 C12 109.43(19)
O5 C13 C14 104.05(18)
C12 C13 C14 104.80(19)
O5 C13 H13 112.6
C12 C13 H13 112.6
C14 C13 H13 112.6
C17 C18 H18A 109.5
C17 C18 H18B 109.5
H18A C18 H18B 109.5
C17 C18 H18C 109.5
H18A C18 H18C 109.5
H18B C18 H18C 109.5
O4 C12 C13 104.15(18)
O4 C12 C11 111.33(18)
C13 C12 C11 113.45(19)
O4 C12 H12 109.3
C13 C12 H12 109.3
C11 C12 H12 109.3
O7 C15 O4 112.54(18)
O7 C15 C14 107.77(18)
O4 C15 C14 106.51(19)
O7 C15 H15 110
O4 C15 H15 110
C14 C15 H15 110
O5 C17 O6 104.99(18)
O5 C17 C18 107.79(19)
O6 C17 C18 108.8(2)
O5 C17 C19 111.0(2)
O6 C17 C19 110.3(2)
C18 C17 C19 113.5(2)
O6 C14 C15 109.8(2)
O6 C14 C13 105.03(18)
C15 C14 C13 104.10(19)
O6 C14 H14 112.4
C15 C14 H14 112.4
C13 C14 H14 112.4
O7 C16 H16A 109.5
O7 C16 H16B 109.5
H16A C16 H16B 109.5
O7 C16 H16C 109.5
H16A C16 H16C 109.5
H16B C16 H16C 109.5
C17 C19 H19A 109.5
C17 C19 H19B 109.5
H19A C19 H19B 109.5
C17 C19 H19C 109.5
H19A C19 H19C 109.5
H19B C19 H19C 109.5

loop_
_geom_bond_atom_site_label_1
_geom_bond_atom_site_label_2
_geom_bond_distance
O3 C8 1.347(3)
O3 H3 0.94(3)
O1 C1 1.262(3)
C4 O2 1.219(3)
C4 C10 1.481(3)
C4 C3 1.508(3)
C9 C8 1.405(3)
C9 C10 1.407(3)
C9 C1 1.473(3)
O4 C15 1.414(3)
O4 C12 1.431(3)
C10 C5 1.384(3)
N1 C3 1.338(3)
N1 C11 1.457(3)
N1 H1A 0.86
C3 C2 1.365(3)
O5 C17 1.423(3)
O5 C13 1.430(3)
C7 C6 1.372(3)
C7 C8 1.399(4)
C7 H7A 0.93
O7 C15 1.404(3)
O7 C16 1.427(3)
C2 C1 1.418(3)
C2 H2A 0.93
O6 C14 1.423(3)
O6 C17 1.427(3)
C5 C6 1.395(4)
C5 H5A 0.93
C11 C12 1.542(3)
C11 H11A 0.97
C11 H11B 0.97
C6 H6A 0.93
C13 C12 1.529(3)
C13 C14 1.541(3)
C13 H13 0.98
C18 C17 1.501(3)
C18 H18A 0.96
C18 H18B 0.96
C18 H18C 0.96
C12 H12 0.98
C15 C14 1.520(3)
C15 H15 0.98
C17 C19 1.514(4)
C14 H14 0.98
C16 H16A 0.96
C16 H16B 0.96
C16 H16C 0.96
C19 H19A 0.96
C19 H19B 0.96
C19 H19C 0.96

loop_
_geom_hbond_atom_site_label_D
_geom_hbond_atom_site_label_H
_geom_hbond_atom_site_label_A
_geom_hbond_distance_DH
_geom_hbond_distance_HA
_geom_hbond_distance_DA
_geom_hbond_angle_DHA
_geom_hbond_site_symmetry_A
N1 H1A O1 0.86 2.08 2.845(3) 148.3 2_745
C7 H7A O5 0.93 2.59 3.377(3) 143 2_655
C12 H12 O7 0.98 2.44 3.309(3) 147.3 1_455
O3 H3 O1 0.94(3) 1.67(3) 2.545(3) 154(3) .
N1 H1A O1 0.86 2.08 2.845(3) 148.3 2_745
C7 H7A O5 0.93 2.59 3.377(3) 143 2_655
C12 H12 O7 0.98 2.44 3.309(3) 147.3 1_455
O3 H3 O1 0.94(3) 1.67(3) 2.545(3) 154(3) .

loop_
_geom_torsion_atom_site_label_1
_geom_torsion_atom_site_label_2
_geom_torsion_atom_site_label_3
_geom_torsion_atom_site_label_4
_geom_torsion
C8 C9 C10 C5 -0.5(3)
C1 C9 C10 C5 178.9(2)
C8 C9 C10 C4 178.5(2)
C1 C9 C10 C4 -2.1(3)
O2 C4 C10 C5 1.4(3)
C3 C4 C10 C5 -178.9(2)
O2 C4 C10 C9 -177.6(2)
C3 C4 C10 C9 2.1(3)
C11 N1 C3 C2 -1.2(3)
C11 N1 C3 C4 178.51(18)
O2 C4 C3 N1 -1.0(3)
C10 C4 C3 N1 179.32(19)
O2 C4 C3 C2 178.8(2)
C10 C4 C3 C2 -0.9(3)
C6 C7 C8 O3 -179.7(2)
C6 C7 C8 C9 0.3(3)
C10 C9 C8 O3 -179.6(2)
C1 C9 C8 O3 1.0(3)
C10 C9 C8 C7 0.3(3)
C1 C9 C8 C7 -179.0(2)
N1 C3 C2 C1 179.6(2)
C4 C3 C2 C1 -0.1(3)
C9 C10 C5 C6 0.0(3)
C4 C10 C5 C6 -179.0(2)
C3 N1 C11 C12 -81.3(3)
C8 C7 C6 C5 -0.8(4)
C10 C5 C6 C7 0.6(4)
C3 C2 C1 O1 179.9(2)
C3 C2 C1 C9 0.1(3)
C8 C9 C1 O1 0.6(3)
C10 C9 C1 O1 -178.7(2)
C8 C9 C1 C2 -179.6(2)
C10 C9 C1 C2 1.1(3)
C17 O5 C13 C12 133.25(19)
C17 O5 C13 C14 21.7(2)
C15 O4 C12 C13 -35.9(2)
C15 O4 C12 C11 86.7(2)
O5 C13 C12 O4 -87.0(2)
C14 C13 C12 O4 24.1(2)
O5 C13 C12 C11 151.79(18)
C14 C13 C12 C11 -97.2(2)
N1 C11 C12 O4 153.5(2)
N1 C11 C12 C13 -89.4(2)
C16 O7 C15 O4 -60.8(2)
C16 O7 C15 C14 -177.94(19)
C12 O4 C15 O7 -84.8(2)
C12 O4 C15 C14 33.1(2)
C13 O5 C17 O6 -29.7(2)
C13 O5 C17 C18 -145.53(19)
C13 O5 C17 C19 89.5(2)
C14 O6 C17 O5 25.8(2)
C14 O6 C17 C18 140.9(2)
C14 O6 C17 C19 -93.9(2)
C17 O6 C14 C15 -123.7(2)
C17 O6 C14 C13 -12.3(2)
O7 C15 C14 O6 -143.06(18)
O4 C15 C14 O6 96.0(2)
O7 C15 C14 C13 104.9(2)
O4 C15 C14 C13 -16.1(2)
O5 C13 C14 O6 -5.6(2)
C12 C13 C14 O6 -120.51(19)
O5 C13 C14 C15 109.82(19)
C12 C13 C14 C15 -5.1(2)
